data_2222345
loop_
_publ_author_name
'Ritzerfeld, Verena'
'Pyrlik, Axel'
'Wang, Yutian'
'Englert, Ulli'

_publ_section_title
;
 Dimethyl biphenyl-4,4'-dicarboxylate
;
_journal_coeditor_code HG2528
_journal_issue 7
_journal_name_full 'Acta Crystallographica Section E'
_journal_page_first o1677
_journal_paper_doi 10.1107/S1600536809023605
_journal_volume 65
_journal_year 2009
_chemical_formula_iupac 'C16 H14 O4'
_chemical_formula_moiety 'C16 H14 O4'
_chemical_formula_sum 'C16 H14 O4'
_chemical_formula_weight 270.27
_chemical_name_systematic
;
Dimethyl biphenyl-4,4'-dicarboxylate
;
_space_group_IT_number 61
_symmetry_cell_setting orthorhombic
_symmetry_space_group_name_Hall '-P 2ac 2ab'
_symmetry_space_group_name_H-M 'P b c a'
_atom_sites_solution_hydrogens geom
_atom_sites_solution_primary direct
_atom_sites_solution_secondary difmap
_audit_creation_method SHELXL-97
_cell_angle_alpha 90.00
_cell_angle_beta 90.00
_cell_angle_gamma 90.00
_cell_formula_units_Z 4
_cell_length_a 7.1358(9)
_cell_length_b 5.9752(8)
_cell_length_c 29.709(4)
_cell_measurement_reflns_used 2384
_cell_measurement_temperature 100(2)
_cell_measurement_theta_max 27.92
_cell_measurement_theta_min 2.74
_cell_volume 1266.7(3)
_computing_cell_refinement 'SAINT-Plus (Bruker, 1999)'
_computing_data_collection 'SMART (Bruker, 2001)'
_computing_data_reduction 'SAINT-Plus (Bruker, 1999)'
_computing_molecular_graphics 'PLATON (Spek 2009)'
_computing_publication_material 'SHELXL97 (Sheldrick, 2008)'
_computing_structure_refinement 'SHELXL97 (Sheldrick, 2008)'
_computing_structure_solution 'SHELXS97 (Sheldrick, 2008)'
_diffrn_ambient_temperature 100(2)
_diffrn_measured_fraction_theta_full 0.999
_diffrn_measured_fraction_theta_max 0.999
_diffrn_measurement_device_type 'Bruker SMART CCD area-detector'
_diffrn_measurement_method \w
_diffrn_radiation_monochromator graphite
_diffrn_radiation_source 'fine-focus sealed tube'
_diffrn_radiation_type MoK\a
_diffrn_radiation_wavelength 0.71073
_diffrn_reflns_av_R_equivalents 0.0609
_diffrn_reflns_av_sigmaI/netI 0.0321
_diffrn_reflns_limit_h_max 9
_diffrn_reflns_limit_h_min -9
_diffrn_reflns_limit_k_max 7
_diffrn_reflns_limit_k_min -8
_diffrn_reflns_limit_l_max 39
_diffrn_reflns_limit_l_min -39
_diffrn_reflns_number 14661
_diffrn_reflns_theta_full 28.41
_diffrn_reflns_theta_max 28.41
_diffrn_reflns_theta_min 2.74
_diffrn_standards_number 0
_exptl_absorpt_coefficient_mu 0.102
_exptl_absorpt_correction_type none
_exptl_crystal_colour colourless
_exptl_crystal_density_diffrn 1.417
_exptl_crystal_density_method 'not measured'
_exptl_crystal_description plate
_exptl_crystal_F_000 568
_exptl_crystal_size_max 0.11
_exptl_crystal_size_mid 0.06
_exptl_crystal_size_min 0.01
_refine_diff_density_max 0.460
_refine_diff_density_min -0.194
_refine_ls_extinction_method none
_refine_ls_goodness_of_fit_ref 1.075
_refine_ls_hydrogen_treatment constr
_refine_ls_matrix_type full
_refine_ls_number_parameters 92
_refine_ls_number_reflns 1585
_refine_ls_number_restraints 0
_refine_ls_restrained_S_all 1.075
_refine_ls_R_factor_all 0.0624
_refine_ls_R_factor_gt 0.0497
_refine_ls_shift/su_max 0.000
_refine_ls_shift/su_mean 0.000
_refine_ls_structure_factor_coef Fsqd
_refine_ls_weighting_details 'calc w=1/[\s^2^(Fo^2^)+(0.07P)^2^+0.4P] where P=(Fo^2^+2Fc^2^)/3'
_refine_ls_weighting_scheme calc
_refine_ls_wR_factor_gt 0.1351
_refine_ls_wR_factor_ref 0.1423
_reflns_number_gt 1242
_reflns_number_total 1585
_reflns_threshold_expression I>2\s(I)
_cod_data_source_file hg2528.cif
_cod_data_source_block I
_cod_database_code 2222345
_cod_database_fobs_code 2222345

loop_
_symmetry_equiv_pos_as_xyz
'x, y, z'
'-x+1/2, -y, z+1/2'
'x+1/2, -y+1/2, -z'
'-x, y+1/2, -z+1/2'
'-x, -y, -z'
'x-1/2, y, -z-1/2'
'-x-1/2, y-1/2, z'
'x, -y-1/2, z-1/2'

loop_
_atom_site_type_symbol
_atom_site_label
_atom_site_fract_x
_atom_site_fract_y
_atom_site_fract_z
_atom_site_U_iso_or_equiv
_atom_site_adp_type
_atom_site_calc_flag
_atom_site_refinement_flags
_atom_site_occupancy
_atom_site_disorder_assembly
_atom_site_disorder_group
O O1 0.43822(17) 0.51545(19) 0.16205(4) 0.0236(3) Uani d . 1 . .
O O2 0.55690(18) 0.1972(2) 0.19068(4) 0.0299(3) Uani d . 1 . .
C C1 0.49919(19) 0.0457(2) 0.02340(4) 0.0127(3) Uani d . 1 . .
C C2 0.42227(19) 0.2566(2) 0.03299(5) 0.0152(3) Uani d . 1 . .
H H2 0.3706 0.3428 0.0092 0.018 Uiso calc R 1 . .
C C3 0.41984(19) 0.3421(2) 0.07637(5) 0.0155(3) Uani d . 1 . .
H H3 0.3675 0.4857 0.0819 0.019 Uiso calc R 1 . .
C C4 0.49395(19) 0.2179(3) 0.11195(5) 0.0153(3) Uani d . 1 . .
C C5 0.5698(2) 0.0075(2) 0.10315(5) 0.0171(3) Uani d . 1 . .
H H5 0.6194 -0.0791 0.1272 0.021 Uiso calc R 1 . .
C C6 0.5736(2) -0.0766(2) 0.05963(5) 0.0165(3) Uani d . 1 . .
H H6 0.6274 -0.2195 0.0542 0.020 Uiso calc R 1 . .
C C7 0.4997(2) 0.3039(3) 0.15895(5) 0.0178(3) Uani d . 1 . .
C C8 0.4498(3) 0.6139(3) 0.20658(6) 0.0271(4) Uani d . 1 . .
H H8A 0.3676 0.5318 0.2272 0.041 Uiso calc R 1 . .
H H8B 0.4104 0.7708 0.2052 0.041 Uiso calc R 1 . .
H H8C 0.5793 0.6055 0.2174 0.041 Uiso calc R 1 . .

loop_
_atom_site_aniso_label
_atom_site_aniso_U_11
_atom_site_aniso_U_22
_atom_site_aniso_U_33
_atom_site_aniso_U_12
_atom_site_aniso_U_13
_atom_site_aniso_U_23
O1 0.0335(7) 0.0195(6) 0.0177(6) 0.0065(5) -0.0029(5) -0.0049(4)
O2 0.0465(8) 0.0260(7) 0.0172(6) 0.0084(6) -0.0047(5) 0.0001(5)
C1 0.0095(6) 0.0129(7) 0.0157(7) -0.0016(5) 0.0015(5) 0.0009(5)
C2 0.0142(7) 0.0144(7) 0.0170(7) 0.0016(5) -0.0017(5) 0.0024(5)
C3 0.0129(7) 0.0133(7) 0.0204(8) 0.0013(5) -0.0006(5) -0.0008(5)
C4 0.0142(7) 0.0166(7) 0.0152(7) -0.0012(6) 0.0013(5) 0.0003(5)
C5 0.0170(8) 0.0168(7) 0.0174(7) 0.0021(6) -0.0009(6) 0.0023(5)
C6 0.0172(7) 0.0131(7) 0.0193(7) 0.0028(5) 0.0009(6) 0.0005(5)
C7 0.0180(8) 0.0181(8) 0.0173(7) -0.0009(6) 0.0007(6) 0.0000(5)
C8 0.0343(10) 0.0261(9) 0.0210(8) 0.0033(7) -0.0019(7) -0.0092(7)

loop_
_atom_type_symbol
_atom_type_description
_atom_type_scat_dispersion_real
_atom_type_scat_dispersion_imag
_atom_type_scat_source
C C 0.0033 0.0016 'International Tables Vol C Tables 4.2.6.8 and 6.1.1.4'
H H 0.0000 0.0000 'International Tables Vol C Tables 4.2.6.8 and 6.1.1.4'
O O 0.0106 0.0060 'International Tables Vol C Tables 4.2.6.8 and 6.1.1.4'

loop_
_geom_angle_atom_site_label_1
_geom_angle_atom_site_label_2
_geom_angle_atom_site_label_3
_geom_angle_site_symmetry_1
_geom_angle_site_symmetry_3
_geom_angle
_geom_angle_publ_flag
C7 O1 C8 . . 115.23(12) ?
C2 C1 C6 . . 117.32(13) ?
C2 C1 C1 . 5_655 121.35(15) ?
C6 C1 C1 . 5_655 121.33(16) ?
C3 C2 C1 . . 121.64(13) ?
C3 C2 H2 . . 119.2 ?
C1 C2 H2 . . 119.2 ?
C2 C3 C4 . . 120.23(13) ?
C2 C3 H3 . . 119.9 ?
C4 C3 H3 . . 119.9 ?
C5 C4 C3 . . 118.99(14) ?
C5 C4 C7 . . 118.47(13) ?
C3 C4 C7 . . 122.52(13) ?
C6 C5 C4 . . 120.60(14) ?
C6 C5 H5 . . 119.7 ?
C4 C5 H5 . . 119.7 ?
C5 C6 C1 . . 121.21(13) ?
C5 C6 H6 . . 119.4 ?
C1 C6 H6 . . 119.4 ?
O2 C7 O1 . . 123.63(14) ?
O2 C7 C4 . . 123.96(14) ?
O1 C7 C4 . . 112.39(13) ?
O1 C8 H8A . . 109.5 ?
O1 C8 H8B . . 109.5 ?
H8A C8 H8B . . 109.5 ?
O1 C8 H8C . . 109.5 ?
H8A C8 H8C . . 109.5 ?
H8B C8 H8C . . 109.5 ?

loop_
_geom_bond_atom_site_label_1
_geom_bond_atom_site_label_2
_geom_bond_site_symmetry_2
_geom_bond_distance
_geom_bond_publ_flag
O1 C7 . 1.3409(19) ?
O1 C8 . 1.4502(19) ?
O2 C7 . 1.2093(18) ?
C1 C2 . 1.4035(19) ?
C1 C6 . 1.4052(19) ?
C1 C1 5_655 1.494(3) ?
C2 C3 . 1.386(2) ?
C2 H2 . 0.95 ?
C3 C4 . 1.395(2) ?
C3 H3 . 0.95 ?
C4 C5 . 1.394(2) ?
C4 C7 . 1.488(2) ?
C5 C6 . 1.387(2) ?
C5 H5 . 0.95 ?
C6 H6 . 0.95 ?
C8 H8A . 0.98 ?
C8 H8B . 0.98 ?
C8 H8C . 0.98 ?
